data_4128737
loop_
_publ_author_name
'Zhou, Li'
'Retailleau, Pascal'
'Morel, Mathieu'
'Rudiuk, Sergii'
'Baigl, Damien'

_publ_section_title
;
 Photoswitchable Fluorescent Crystals Obtained by the Photoreversible
 Coassembly of a Nucleobase and an Azobenzene Intercalator.
;
_journal_issue 23
_journal_name_full 'Journal of the American Chemical Society'
_journal_page_first 9321
_journal_page_last 9329
_journal_paper_doi 10.1021/jacs.9b02836
_journal_volume 141
_journal_year 2019
_chemical_absolute_configuration ad
_chemical_formula_moiety 'C18 H26 N8 O2, 2(C10 H13 N5 O8 P), 6(H2 O)'
_chemical_formula_sum 'C38 H64 N18 O24 P2'
_chemical_formula_weight 1219.01
_space_group_crystal_system monoclinic
_space_group_IT_number 5
_space_group_name_Hall 'C 2y'
_space_group_name_H-M_alt 'C 1 2 1'
_atom_sites_solution_hydrogens mixed
_atom_sites_solution_primary dual
_atom_sites_solution_secondary direct
_audit_creation_method SHELXL-2016/6
_cell_angle_alpha 90
_cell_angle_beta 98.794(12)
_cell_angle_gamma 90
_cell_formula_units_Z 2
_cell_length_a 20.778(4)
_cell_length_b 7.2406(17)
_cell_length_c 17.576(6)
_cell_measurement_reflns_used 1131
_cell_measurement_temperature 193(2)
_cell_measurement_theta_max 68.5
_cell_measurement_theta_min 4.3
_cell_volume 2613.1(12)
_computing_cell_refinement
;
CrystalClear-SM Expert 2.0 r16 (Rigaku, 2014)
;
_computing_data_collection
;
CrystalClear-SM Expert 2.0 r16 (Rigaku, 2014)
;
_computing_data_reduction
;
CrystalClear-SM Expert 2.0 r16 (Rigaku, 2014)
;
_computing_structure_refinement 'SHELXL-2016/6 (Sheldrick, 2015)'
_computing_structure_solution 'SHELXT (Sheldrick, 2015)'
_diffrn_ambient_temperature 193(2)
_diffrn_detector 'Rapid2 curved IP'
_diffrn_detector_area_resol_mean 10.0000
_diffrn_measured_fraction_theta_full 0.999
_diffrn_measured_fraction_theta_max 0.999
_diffrn_measurement_device
;
Crystal Goniometer
;
_diffrn_measurement_device_type
;
Rigaku RAXIS conversion
;
_diffrn_measurement_method 'profile data from \w-scans'
_diffrn_measurement_specimen_support Fiber
_diffrn_radiation_monochromator 'Confocal CMF Osmic'
_diffrn_radiation_type CuK\a
_diffrn_radiation_wavelength 1.54187
_diffrn_reflns_av_R_equivalents 0.1367
_diffrn_reflns_av_unetI/netI 0.2814
_diffrn_reflns_Laue_measured_fraction_full 0.999
_diffrn_reflns_Laue_measured_fraction_max 0.999
_diffrn_reflns_limit_h_max 16
_diffrn_reflns_limit_h_min -18
_diffrn_reflns_limit_k_max 6
_diffrn_reflns_limit_k_min -5
_diffrn_reflns_limit_l_max 15
_diffrn_reflns_limit_l_min -14
_diffrn_reflns_number 4330
_diffrn_reflns_point_group_measured_fraction_full 0.923
_diffrn_reflns_point_group_measured_fraction_max 0.923
_diffrn_reflns_theta_full 43.000
_diffrn_reflns_theta_max 43.000
_diffrn_reflns_theta_min 2.544
_diffrn_source 'Rigaku Rotating Anode mm007HF'
_exptl_absorpt_coefficient_mu 1.655
_exptl_absorpt_correction_T_max 1.000
_exptl_absorpt_correction_T_min 0.411
_exptl_absorpt_correction_type multi-scan
_exptl_absorpt_process_details 'FS_PROCESS (Higashi, 1998)'
_exptl_crystal_colour colourless
_exptl_crystal_density_diffrn 1.549
_exptl_crystal_description needle
_exptl_crystal_F_000 1280
_exptl_crystal_size_max 0.25
_exptl_crystal_size_mid 0.03
_exptl_crystal_size_min 0.02
_refine_diff_density_max 0.260
_refine_diff_density_min -0.304
_refine_diff_density_rms 0.066
_refine_ls_abs_structure_details
;
 Flack x determined using 163 quotients [(I+)-(I-)]/[(I+)+(I-)]
 (Parsons, Flack and Wagner, Acta Cryst. B69 (2013) 249-259).
;
_refine_ls_abs_structure_Flack -0.10(18)
_refine_ls_extinction_method none
_refine_ls_goodness_of_fit_ref 0.978
_refine_ls_hydrogen_treatment constr
_refine_ls_matrix_type full
_refine_ls_number_parameters 370
_refine_ls_number_reflns 1767
_refine_ls_number_restraints 309
_refine_ls_restrained_S_all 0.898
_refine_ls_R_factor_all 0.1971
_refine_ls_R_factor_gt 0.0891
_refine_ls_shift/su_max 0.000
_refine_ls_shift/su_mean 0.000
_refine_ls_structure_factor_coef Fsqd
_refine_ls_weighting_details 'w=1/[\s^2^(Fo^2^)+(0.1262P)^2^] where P=(Fo^2^+2Fc^2^)/3'
_refine_ls_weighting_scheme calc
_refine_ls_wR_factor_gt 0.2031
_refine_ls_wR_factor_ref 0.2650
_reflns_Friedel_coverage 0.654
_reflns_Friedel_fraction_full 0.827
_reflns_Friedel_fraction_max 0.826
_reflns_number_gt 797
_reflns_number_total 1767
_reflns_threshold_expression 'I > 2\s(I)'
_cod_data_source_file ja9b02836_si_008.cif
_cod_data_source_block AzoDiGua_GMP
_cod_depositor_comments
;
The following automatic conversions were performed:

data item '_exptl_absorpt_correction_type' value 'Multi-scan' was
changed to 'multi-scan' in accordance with the
/home/data/users/saulius/crontab/automatic-downloads/current/ACS/lib/dictionaries/cif_core.dic
dictionary named 'cif_core.dic' version 2.4.2 last updated on
2011-04-26.

Automatic conversion script
Id: cif_fix_values 6909 2019-04-08 15:41:33Z antanas 
;
_cod_original_cell_volume 2613.2(12)
_cod_original_sg_symbol_H-M 'C 2'
_cod_database_code 4128737
_shelx_shelxl_version_number 2016/6
_shelx_space_group_comment
;
The symmetry employed for this shelxl refinement is uniquely defined
by the following loop, which should always be used as a source of
symmetry information in preference to the above space-group names.
They are only intended as comments.
;

loop_
_space_group_symop_operation_xyz
'x, y, z'
'-x, y, -z'
'x+1/2, y+1/2, z'
'-x+1/2, y+1/2, -z'

loop_
_atom_site_label
_atom_site_type_symbol
_atom_site_fract_x
_atom_site_fract_y
_atom_site_fract_z
_atom_site_U_iso_or_equiv
_atom_site_adp_type
_atom_site_occupancy
_atom_site_site_symmetry_order
_atom_site_calc_flag
_atom_site_refinement_flags_posn
_atom_site_refinement_flags_adp
C1 C 0.4527(16) 0.387(5) 0.7054(19) 0.092(12) Uani 1 1 d . .
H1 H 0.473017 0.365789 0.661303 0.111 Uiso 1 1 calc R U
O1 O 0.2689(10) 0.500(3) 0.7849(11) 0.093(7) Uani 1 1 d . .
P1 P 0.5739(5) 0.7324(18) 0.5944(7) 0.102(3) Uani 1 1 d . .
C2 C 0.4414(16) 0.427(5) 0.825(2) 0.080(10) Uani 1 1 d . .
O2 O 0.5860(11) 0.069(3) 0.7506(13) 0.111(8) Uani 1 1 d D .
H2 H 0.575139 0.031649 0.704501 0.166 Uiso 1 1 d DR U
C3 C 0.4031(18) 0.487(6) 0.936(2) 0.089(12) Uani 1 1 d . .
O3 O 0.6906(9) 0.251(3) 0.8411(12) 0.106(8) Uani 1 1 d D .
H3 H 0.711038 0.173072 0.816847 0.160 Uiso 1 1 d DR U
O4 O 0.5828(9) 0.545(3) 0.8108(12) 0.086(7) Uani 1 1 d . .
C4 C 0.3262(19) 0.485(5) 0.813(2) 0.089(11) Uani 1 1 d . .
C5 C 0.3814(15) 0.440(5) 0.781(2) 0.079(10) Uani 1 1 d . .
O5 O 0.6165(12) 0.608(3) 0.6563(13) 0.107(8) Uani 1 1 d . .
O6 O 0.5881(10) 0.931(3) 0.6082(12) 0.114(8) Uani 1 1 d . .
N6 N 0.4854(12) 0.388(4) 0.7814(14) 0.078(8) Uani 1 1 d . .
O7 O 0.5827(9) 0.659(3) 0.5160(13) 0.097(7) Uani 1 1 d . .
N7 N 0.4563(11) 0.450(4) 0.9031(14) 0.078(8) Uani 1 1 d . .
O8 O 0.5005(10) 0.692(4) 0.6057(10) 0.128(9) Uani 1 1 d . .
H8 H 0.476354 0.707335 0.564740 0.192 Uiso 1 1 d DR U
N8 N 0.3417(12) 0.495(4) 0.8946(15) 0.090(9) Uani 1 1 d D .
H8A H 0.309569 0.502254 0.922514 0.108 Uiso 1 1 d DR U
N9 N 0.3873(12) 0.420(4) 0.7033(15) 0.089(9) Uani 1 1 d . .
N10 N 0.4101(10) 0.504(4) 1.0123(14) 0.094(9) Uani 1 1 d . .
H10A H 0.448761 0.491302 1.040142 0.112 Uiso 1 1 calc R U
H10B H 0.376022 0.528710 1.034836 0.112 Uiso 1 1 calc R U
C11 C 0.5572(15) 0.368(5) 0.802(2) 0.086(10) Uani 1 1 d . .
H11 H 0.566653 0.302552 0.852843 0.103 Uiso 1 1 calc R U
C12 C 0.5919(17) 0.263(5) 0.743(2) 0.101(10) Uani 1 1 d . .
H12 H 0.574645 0.303649 0.689560 0.121 Uiso 1 1 calc R U
C13 C 0.6475(15) 0.545(5) 0.791(2) 0.083(8) Uani 1 1 d . .
H13 H 0.679440 0.581535 0.837161 0.099 Uiso 1 1 calc R U
C14 C 0.6597(16) 0.344(5) 0.769(2) 0.087(9) Uani 1 1 d . .
H14 H 0.687568 0.336087 0.727894 0.104 Uiso 1 1 calc R U
C15 C 0.6523(16) 0.680(5) 0.7246(19) 0.097(10) Uani 1 1 d . .
H15A H 0.634601 0.801966 0.736101 0.116 Uiso 1 1 calc R U
H15B H 0.698499 0.696299 0.718132 0.116 Uiso 1 1 calc R U
C1' C 0.246(2) 0.552(6) 0.558(2) 0.090(12) Uani 1 1 d . .
C2' C 0.2271(15) 0.552(5) 0.4162(16) 0.087(10) Uani 1 1 d . .
H2'A H 0.262773 0.461082 0.418463 0.104 Uiso 1 1 calc R U
H2'B H 0.242682 0.671349 0.398153 0.104 Uiso 1 1 calc R U
C3' C 0.1697(14) 0.488(5) 0.3620(17) 0.091(11) Uani 1 1 d . .
H3'A H 0.157532 0.361397 0.375812 0.109 Uiso 1 1 calc R U
H3'B H 0.132163 0.570576 0.364225 0.109 Uiso 1 1 calc R U
C4' C 0.1371(19) 0.467(6) 0.224(2) 0.091(11) Uani 1 1 d . .
C5' C 0.1528(16) 0.510(5) 0.1526(19) 0.091(11) Uani 1 1 d . .
H5' H 0.196164 0.544410 0.147943 0.109 Uiso 1 1 calc R U
C6' C 0.1056(15) 0.505(5) 0.0874(18) 0.087(11) Uani 1 1 d . .
H6' H 0.115611 0.541804 0.038653 0.104 Uiso 1 1 calc R U
C7' C 0.0431(18) 0.445(6) 0.095(2) 0.087(11) Uani 1 1 d . .
C8' C 0.0288(16) 0.397(5) 0.1637(19) 0.087(11) Uani 1 1 d . .
H8' H -0.013707 0.352772 0.166784 0.105 Uiso 1 1 calc R U
C9' C 0.0754(16) 0.410(5) 0.2338(19) 0.097(12) Uani 1 1 d . .
H9' H 0.064376 0.381618 0.282968 0.116 Uiso 1 1 calc R U
N10' N 0.3106(11) 0.528(4) 0.5613(13) 0.096(10) Uani 1 1 d . .
H10C H 0.335219 0.502826 0.605419 0.115 Uiso 1 1 calc R U
H10D H 0.328260 0.536700 0.518958 0.115 Uiso 1 1 calc R U
N11' N 0.2216(11) 0.538(4) 0.6220(14) 0.087(9) Uani 1 1 d . .
H11A H 0.179144 0.544126 0.621040 0.105 Uiso 1 1 calc R U
H11B H 0.247460 0.522248 0.666084 0.105 Uiso 1 1 calc R U
N12' N 0.2088(12) 0.576(4) 0.4925(16) 0.090(9) Uani 1 1 d . .
H12' H 0.168328 0.608919 0.494211 0.109 Uiso 1 1 calc R U
N13' N -0.0091(14) 0.441(4) 0.0319(12) 0.090(9) Uani 1 1 d . .
O14' O 0.1870(9) 0.489(4) 0.2856(12) 0.100(8) Uani 1 1 d . .
O1W O 0.2560(10) 0.471(5) 1.0042(13) 0.133(10) Uani 1 1 d D .
H1WA H 0.255372 0.385245 1.037477 0.199 Uiso 1 1 d DR U
H1WB H 0.228183 0.437551 0.965816 0.199 Uiso 1 1 d DR U
O3W O 0.0792(10) 0.733(4) 0.4955(12) 0.125(9) Uani 1 1 d D .
H3WA H 0.085092 0.697843 0.542757 0.188 Uiso 1 1 d DR U
H3WB H 0.067106 0.847188 0.499427 0.188 Uiso 1 1 d DR U
O2W O 0.1395(9) 0.408(3) 0.9112(11) 0.117(9) Uani 1 1 d D .
H2WA H 0.108995 0.374430 0.934372 0.175 Uiso 1 1 d DR U
H2WB H 0.124130 0.480745 0.875618 0.175 Uiso 1 1 d DR U

loop_
_atom_site_aniso_label
_atom_site_aniso_U_11
_atom_site_aniso_U_22
_atom_site_aniso_U_33
_atom_site_aniso_U_23
_atom_site_aniso_U_13
_atom_site_aniso_U_12
C1 0.084(18) 0.12(3) 0.078(15) 0.00(2) 0.014(13) 0.01(2)
O1 0.065(13) 0.103(18) 0.111(16) -0.010(16) 0.015(11) 0.016(17)
P1 0.089(8) 0.113(9) 0.103(9) 0.005(9) 0.011(7) -0.007(8)
C2 0.060(15) 0.10(3) 0.079(13) 0.01(2) 0.019(12) 0.00(2)
O2 0.111(18) 0.097(16) 0.13(2) -0.012(17) 0.039(15) -0.005(16)
C3 0.067(16) 0.12(3) 0.084(16) 0.01(3) 0.023(12) 0.01(2)
O3 0.068(15) 0.13(2) 0.119(19) 0.024(18) 0.021(12) 0.036(15)
O4 0.062(13) 0.093(15) 0.108(17) -0.002(14) 0.028(12) -0.003(13)
C4 0.067(15) 0.10(3) 0.101(16) 0.01(2) 0.023(13) 0.01(2)
C5 0.057(14) 0.10(3) 0.081(15) 0.01(2) 0.011(12) 0.01(2)
O5 0.140(19) 0.056(14) 0.115(16) -0.001(12) -0.019(14) -0.020(14)
O6 0.103(17) 0.086(12) 0.14(2) 0.032(14) -0.013(15) 0.023(13)
N6 0.055(12) 0.11(2) 0.075(15) 0.004(19) 0.021(11) -0.011(15)
O7 0.068(14) 0.12(2) 0.101(14) 0.006(14) -0.001(12) 0.000(14)
N7 0.067(16) 0.10(2) 0.074(13) 0.001(19) 0.023(12) -0.007(17)
O8 0.096(13) 0.21(3) 0.077(16) 0.01(2) 0.007(11) -0.042(17)
N8 0.064(15) 0.11(2) 0.101(15) 0.00(2) 0.015(12) -0.001(18)
N9 0.079(16) 0.11(2) 0.079(14) 0.016(19) 0.011(12) 0.006(19)
N10 0.059(16) 0.14(3) 0.088(15) -0.01(2) 0.024(13) -0.036(19)
C11 0.055(13) 0.079(17) 0.12(3) 0.01(2) 0.017(15) 0.010(16)
C12 0.093(19) 0.093(17) 0.12(3) -0.02(2) 0.017(16) 0.000(18)
C13 0.055(16) 0.096(17) 0.10(2) -0.006(17) 0.020(16) 0.008(15)
C14 0.077(17) 0.090(17) 0.10(3) 0.008(19) 0.032(16) 0.015(15)
C15 0.09(2) 0.08(2) 0.11(2) -0.010(16) 0.010(15) -0.04(2)
C1' 0.073(19) 0.12(3) 0.076(17) 0.01(3) 0.009(14) 0.02(3)
C2' 0.10(2) 0.08(3) 0.078(17) -0.01(2) 0.003(14) 0.01(2)
C3' 0.08(2) 0.11(3) 0.080(16) -0.02(2) 0.005(14) 0.00(2)
C4' 0.09(2) 0.10(3) 0.076(16) -0.02(2) 0.007(14) -0.01(2)
C5' 0.08(2) 0.12(3) 0.080(18) -0.01(2) 0.015(14) 0.04(2)
C6' 0.075(19) 0.11(3) 0.074(19) 0.00(2) 0.021(14) 0.01(2)
C7' 0.073(19) 0.10(3) 0.08(2) 0.02(2) 0.015(15) 0.01(2)
C8' 0.08(2) 0.10(3) 0.08(2) 0.01(2) 0.013(14) -0.01(2)
C9' 0.09(2) 0.11(3) 0.09(2) -0.01(2) 0.006(15) -0.01(2)
N10' 0.071(16) 0.14(3) 0.074(18) 0.01(2) 0.012(14) 0.03(2)
N11' 0.060(17) 0.12(3) 0.086(18) -0.01(2) 0.016(13) 0.006(18)
N12' 0.083(19) 0.11(2) 0.073(16) -0.016(19) -0.006(13) 0.005(18)
N13' 0.09(2) 0.095(19) 0.08(2) -0.009(18) 0.006(16) 0.01(2)
O14' 0.083(15) 0.13(2) 0.079(14) -0.019(18) 0.003(11) 0.012(17)
O1W 0.082(15) 0.20(3) 0.118(17) 0.00(2) 0.028(12) 0.000(19)
O3W 0.14(2) 0.13(2) 0.12(2) -0.001(19) 0.047(16) 0.018(19)
O2W 0.088(16) 0.14(2) 0.120(18) 0.002(18) 0.017(13) 0.007(17)

loop_
_atom_type_symbol
_atom_type_description
_atom_type_scat_dispersion_real
_atom_type_scat_dispersion_imag
_atom_type_scat_source
C C 0.0181 0.0091 'International Tables Vol C Tables 4.2.6.8 and 6.1.1.4'
H H 0.0000 0.0000 'International Tables Vol C Tables 4.2.6.8 and 6.1.1.4'
N N 0.0311 0.0180 'International Tables Vol C Tables 4.2.6.8 and 6.1.1.4'
O O 0.0492 0.0322 'International Tables Vol C Tables 4.2.6.8 and 6.1.1.4'
P P 0.2955 0.4335 'International Tables Vol C Tables 4.2.6.8 and 6.1.1.4'

loop_
_geom_angle_atom_site_label_1
_geom_angle_atom_site_label_2
_geom_angle_atom_site_label_3
_geom_angle
_geom_angle_site_symmetry_1
N9 C1 N6 111(3) .
N9 C1 H1 124.5 .
N6 C1 H1 124.5 .
O6 P1 O7 116.1(16) .
O6 P1 O5 111.5(14) .
O7 P1 O5 107.1(15) .
O6 P1 O8 109.2(16) .
O7 P1 O8 107.5(13) .
O5 P1 O8 104.8(14) .
N6 C2 N7 123(3) .
N6 C2 C5 109(4) .
N7 C2 C5 128(3) .
C12 O2 H2 104.1 .
N10 C3 N7 119(3) .
N10 C3 N8 119(3) .
N7 C3 N8 122(4) .
C14 O3 H3 93.4 .
C11 O4 C13 109(3) .
O1 C4 C5 132(4) .
O1 C4 N8 118(3) .
C5 C4 N8 111(3) .
C2 C5 N9 110(3) .
C2 C5 C4 121(4) .
N9 C5 C4 129(3) .
C15 O5 P1 123(2) .
C2 N6 C1 106(3) .
C2 N6 C11 130(3) .
C1 N6 C11 124(3) .
C3 N7 C2 112(3) .
P1 O8 H8 109.5 .
C3 N8 C4 126(3) .
C3 N8 H8A 115.1 .
C4 N8 H8A 119.1 .
C1 N9 C5 103(3) .
C3 N10 H10A 120.0 .
C3 N10 H10B 120.0 .
H10A N10 H10B 120.0 .
O4 C11 N6 107(3) .
O4 C11 C12 108(3) .
N6 C11 C12 116(3) .
O4 C11 H11 108.6 .
N6 C11 H11 108.6 .
C12 C11 H11 108.6 .
O2 C12 C14 116(3) .
O2 C12 C11 112(3) .
C14 C12 C11 97(3) .
O2 C12 H12 110.6 .
C14 C12 H12 110.6 .
C11 C12 H12 110.6 .
O4 C13 C15 111(3) .
O4 C13 C14 105(3) .
C15 C13 C14 112(3) .
O4 C13 H13 109.6 .
C15 C13 H13 109.6 .
C14 C13 H13 109.6 .
O3 C14 C12 110(3) .
O3 C14 C13 106(3) .
C12 C14 C13 105(3) .
O3 C14 H14 111.7 .
C12 C14 H14 111.7 .
C13 C14 H14 111.7 .
O5 C15 C13 109(3) .
O5 C15 H15A 109.9 .
C13 C15 H15A 109.9 .
O5 C15 H15B 109.9 .
C13 C15 H15B 109.9 .
H15A C15 H15B 108.3 .
N11' C1' N12' 121(4) .
N11' C1' N10' 118(4) .
N12' C1' N10' 120(4) .
N12' C2' C3' 109(3) .
N12' C2' H2'A 109.8 .
C3' C2' H2'A 109.8 .
N12' C2' H2'B 109.8 .
C3' C2' H2'B 109.8 .
H2'A C2' H2'B 108.2 .
O14' C3' C2' 108(3) .
O14' C3' H3'A 110.1 .
C2' C3' H3'A 110.1 .
O14' C3' H3'B 110.1 .
C2' C3' H3'B 110.1 .
H3'A C3' H3'B 108.4 .
C5' C4' C9' 122(4) .
C5' C4' O14' 115(4) .
C9' C4' O14' 122(3) .
C4' C5' C6' 121(4) .
C4' C5' H5' 119.7 .
C6' C5' H5' 119.7 .
C5' C6' C7' 118(3) .
C5' C6' H6' 120.8 .
C7' C6' H6' 120.8 .
C8' C7' C6' 121(4) .
C8' C7' N13' 117(4) .
C6' C7' N13' 122(3) .
C7' C8' C9' 123(4) .
C7' C8' H8' 118.6 .
C9' C8' H8' 118.6 .
C4' C9' C8' 115(3) .
C4' C9' H9' 122.4 .
C8' C9' H9' 122.4 .
C1' N10' H10C 120.0 .
C1' N10' H10D 120.0 .
H10C N10' H10D 120.0 .
C1' N11' H11A 120.0 .
C1' N11' H11B 120.0 .
H11A N11' H11B 120.0 .
C1' N12' C2' 127(3) .
C1' N12' H12' 116.5 .
C2' N12' H12' 116.5 .
N13' N13' C7' 114(4) 2
C4' O14' C3' 118(3) .
H1WA O1W H1WB 105.1 .
H3WA O3W H3WB 102.0 .
H2WA O2W H2WB 108.2 .

loop_
_geom_bond_atom_site_label_1
_geom_bond_atom_site_label_2
_geom_bond_distance
_geom_bond_site_symmetry_2
C1 N9 1.37(3) .
C1 N6 1.40(3) .
C1 H1 0.9500 .
O1 C4 1.22(3) .
P1 O6 1.48(2) .
P1 O7 1.51(2) .
P1 O5 1.58(2) .
P1 O8 1.60(2) .
C2 N6 1.32(4) .
C2 N7 1.36(3) .
C2 C5 1.37(4) .
O2 C12 1.42(4) .
O2 H2 0.8507 .
C3 N10 1.33(3) .
C3 N7 1.35(4) .
C3 N8 1.37(3) .
O3 C14 1.48(4) .
O3 H3 0.8587 .
O4 C11 1.39(3) .
O4 C13 1.44(3) .
C4 C5 1.40(4) .
C4 N8 1.42(4) .
C5 N9 1.39(4) .
O5 C15 1.41(3) .
N6 C11 1.49(3) .
O8 H8 0.8200 .
N8 H8A 0.8894 .
N10 H10A 0.8800 .
N10 H10B 0.8800 .
C11 C12 1.55(4) .
C11 H11 1.0000 .
C12 C14 1.53(4) .
C12 H12 1.0000 .
C13 C15 1.54(4) .
C13 C14 1.54(5) .
C13 H13 1.0000 .
C14 H14 1.0000 .
C15 H15A 0.9900 .
C15 H15B 0.9900 .
C1' N11' 1.30(3) .
C1' N12' 1.30(4) .
C1' N10' 1.35(4) .
C2' N12' 1.46(3) .
C2' C3' 1.48(3) .
C2' H2'A 0.9900 .
C2' H2'B 0.9900 .
C3' O14' 1.44(3) .
C3' H3'A 0.9900 .
C3' H3'B 0.9900 .
C4' C5' 1.38(4) .
C4' C9' 1.38(4) .
C4' O14' 1.39(4) .
C5' C6' 1.39(4) .
C5' H5' 0.9500 .
C6' C7' 1.40(4) .
C6' H6' 0.9500 .
C7' C8' 1.33(4) .
C7' N13' 1.43(4) .
C8' C9' 1.45(4) .
C8' H8' 0.9500 .
C9' H9' 0.9500 .
N10' H10C 0.8800 .
N10' H10D 0.8800 .
N11' H11A 0.8800 .
N11' H11B 0.8800 .
N12' H12' 0.8800 .
N13' N13' 1.24(4) 2
O1W H1WA 0.8529 .
O1W H1WB 0.8517 .
O3W H3WA 0.8598 .
O3W H3WB 0.8676 .
O2W H2WA 0.8386 .
O2W H2WB 0.8439 .

loop_
_geom_hbond_atom_site_label_D
_geom_hbond_atom_site_label_H
_geom_hbond_atom_site_label_A
_geom_hbond_distance_DH
_geom_hbond_distance_HA
_geom_hbond_distance_DA
_geom_hbond_angle_DHA
_geom_hbond_site_symmetry_A
O2 H2 O6 0.85 1.90 2.70(3) 156.5 1_545
O3 H3 O1 0.86 1.88 2.73(3) 167.0 3_545
O8 H8 O7 0.82 1.76 2.55(2) 159.5 2_656
N8 H8A O1W 0.89 1.96 2.82(3) 163.0 .
N10 H10A N7 0.88 2.09 2.97(3) 174.5 2_657
N10 H10B O1W 0.88 2.51 3.19(3) 135.4 .
C12 H12 O5 1.00 2.47 3.01(4) 113.3 .
C15 H15A O2 0.99 2.21 3.20(4) 173.4 1_565
C6' H6' O2W 0.95 2.56 3.36(4) 141.5 1_554
N10' H10D O7 0.88 2.22 2.93(3) 137.3 2_656
N10' H10C N9 0.88 1.98 2.86(3) 174.1 .
N11' H11A O6 0.88 2.04 2.85(3) 153.0 3_445
N11' H11B O1 0.88 2.07 2.89(3) 154.7 .
N12' H12' O3W 0.88 2.06 2.93(3) 170.0 .
O1W H1WA O3 0.85 2.45 3.20(3) 146.2 2_657
O1W H1WB O2W 0.85 1.96 2.74(3) 153.3 .
O3W H3WA O6 0.86 2.24 2.94(3) 137.8 3_445
O3W H3WB O7 0.87 2.30 3.10(4) 155.3 3_455
O2W H2WA N13' 0.84 2.29 3.04(3) 147.7 2_556
O2W H2WB O2 0.84 2.31 3.10(3) 156.1 3_455
O2W H2WB O3 0.84 2.52 3.04(3) 120.5 3_455

loop_
_geom_torsion_atom_site_label_1
_geom_torsion_atom_site_label_2
_geom_torsion_atom_site_label_3
_geom_torsion_atom_site_label_4
_geom_torsion
_geom_torsion_site_symmetry_4
N6 C2 C5 N9 -4(5) .
N7 C2 C5 N9 176(4) .
N6 C2 C5 C4 -178(4) .
N7 C2 C5 C4 2(6) .
O1 C4 C5 C2 -178(4) .
N8 C4 C5 C2 -6(5) .
O1 C4 C5 N9 9(8) .
N8 C4 C5 N9 -179(4) .
O6 P1 O5 C15 13(3) .
O7 P1 O5 C15 141(3) .
O8 P1 O5 C15 -105(3) .
N7 C2 N6 C1 -177(4) .
C5 C2 N6 C1 4(4) .
N7 C2 N6 C11 -3(6) .
C5 C2 N6 C11 177(3) .
N9 C1 N6 C2 -2(4) .
N9 C1 N6 C11 -176(3) .
N10 C3 N7 C2 177(4) .
N8 C3 N7 C2 2(5) .
N6 C2 N7 C3 -179(3) .
C5 C2 N7 C3 0(6) .
N10 C3 N8 C4 178(4) .
N7 C3 N8 C4 -7(6) .
O1 C4 N8 C3 -178(4) .
C5 C4 N8 C3 9(6) .
N6 C1 N9 C5 -1(4) .
C2 C5 N9 C1 3(4) .
C4 C5 N9 C1 176(4) .
C13 O4 C11 N6 -150(2) .
C13 O4 C11 C12 -25(4) .
C2 N6 C11 O4 -77(4) .
C1 N6 C11 O4 95(4) .
C2 N6 C11 C12 162(3) .
C1 N6 C11 C12 -26(5) .
O4 C11 C12 O2 160(3) .
N6 C11 C12 O2 -81(4) .
O4 C11 C12 C14 38(4) .
N6 C11 C12 C14 158(3) .
C11 O4 C13 C15 121(3) .
C11 O4 C13 C14 0(4) .
O2 C12 C14 O3 -40(4) .
C11 C12 C14 O3 78(3) .
O2 C12 C14 C13 -155(3) .
C11 C12 C14 C13 -37(4) .
O4 C13 C14 O3 -91(3) .
C15 C13 C14 O3 148(3) .
O4 C13 C14 C12 25(4) .
C15 C13 C14 C12 -95(3) .
P1 O5 C15 C13 141(2) .
O4 C13 C15 O5 -70(3) .
C14 C13 C15 O5 47(4) .
N12' C2' C3' O14' 173(3) .
C9' C4' C5' C6' 2(7) .
O14' C4' C5' C6' -176(3) .
C4' C5' C6' C7' -3(6) .
C5' C6' C7' C8' 1(6) .
C5' C6' C7' N13' 178(3) .
C6' C7' C8' C9' 2(6) .
N13' C7' C8' C9' -175(3) .
C5' C4' C9' C8' 1(6) .
O14' C4' C9' C8' 179(3) .
C7' C8' C9' C4' -3(6) .
N11' C1' N12' C2' -165(3) .
N10' C1' N12' C2' 10(6) .
C3' C2' N12' C1' 148(4) .
C8' C7' N13' N13' -163(3) 2
C6' C7' N13' N13' 20(4) 2
C5' C4' O14' C3' 166(4) .
C9' C4' O14' C3' -12(6) .
C2' C3' O14' C4' -168(3) .
